data_4074399
loop_
_publ_author_name
'Bolton, Paul D.'
'Adams, Nico'
'Clot, Eric'
'Cowley, Andrew R.'
'Wilson, Paul J.'
'Schr\"oder, Martin'
'Mountford, Philip'

_publ_section_title
;
 Synthesis and Ethylene Polymerization Capability of Metallocene-like
 Imido Titanium Dialkyl Compounds and Their Reactions with AliBu3
;
_journal_issue 23
_journal_name_full Organometallics
_journal_page_first 5549
_journal_paper_doi 10.1021/om0606136
_journal_volume 25
_journal_year 2006
_chemical_absolute_configuration ad
_chemical_compound_source
;
synthesis as described
;
_chemical_formula_moiety ' C19 H30 F6 N4 Ti '
_chemical_formula_sum 'C19 H30 F6 N4 Ti'
_chemical_formula_weight 476.36
_chemical_name_systematic
;
Ti(N-3,5-C6H3(CF3)2)(Me3[9]aneN3)Me2
;
_space_group_IT_number 19
_symmetry_cell_setting orthorhombic
_symmetry_space_group_name_Hall 'P 2ac 2ab'
_symmetry_space_group_name_H-M 'P 21 21 21'
_atom_sites_solution_hydrogens geom
_atom_sites_solution_primary direct
_cell_angle_alpha 90
_cell_angle_beta 90
_cell_angle_gamma 90
_cell_formula_units_Z 4
_cell_length_a 8.5573(2)
_cell_length_b 14.1080(2)
_cell_length_c 18.5066(2)
_cell_measurement_reflns_used 31318
_cell_measurement_temperature 150
_cell_measurement_theta_max 28
_cell_measurement_theta_min 5
_cell_volume 2234.23(7)
_computing_cell_refinement
; 
KappaCCD software 'DENZO' (Otwinowski & Minor, 1996) 
;
_computing_data_collection
; 
KappaCCD software 'Collect' (Nonius, 2000) 
;
_computing_data_reduction
; 
KappaCCD software 'DENZO' (Otwinowski & Minor, 1996) 
;
_computing_publication_material
; 
CRYSTALS (Watkin et al, 2001) 
;
_computing_structure_refinement
; 
CRYSTALS (Watkin et al, 2001) 
;
_computing_structure_solution 'SIR92 (Giacovazzo et al, 1992)'
_diffrn_ambient_temperature 150
_diffrn_measured_fraction_theta_full 1.000
_diffrn_measured_fraction_theta_max 1.000
_diffrn_measurement_device_type
; 
Nonius KappaCCD 
;
_diffrn_measurement_method \w
_diffrn_radiation_monochromator graphite
_diffrn_radiation_type 'Mo K\a'
_diffrn_radiation_wavelength 0.71073
_diffrn_reflns_av_R_equivalents 0.041
_diffrn_reflns_limit_h_max 11
_diffrn_reflns_limit_h_min -11
_diffrn_reflns_limit_k_max 18
_diffrn_reflns_limit_k_min -18
_diffrn_reflns_limit_l_max 24
_diffrn_reflns_limit_l_min -23
_diffrn_reflns_number 31318
_diffrn_reflns_theta_full 27.474
_diffrn_reflns_theta_max 27.474
_diffrn_reflns_theta_min 5.100
_diffrn_standards_decay_% 0.00
_diffrn_standards_interval_count 0
_diffrn_standards_interval_time 0
_diffrn_standards_number 0
_exptl_absorpt_coefficient_mu 0.445
_exptl_absorpt_correction_T_max 0.97
_exptl_absorpt_correction_T_min 0.92
_exptl_absorpt_correction_type multi-scan
_exptl_absorpt_process_details
; 
 Denzo/Scalepack (Otwinowski & Minor, 1996) 
;
_exptl_crystal_colour ' yellow '
_exptl_crystal_density_diffrn 1.416
_exptl_crystal_description ' prism '
_exptl_crystal_F_000 992
_exptl_crystal_size_max 0.18
_exptl_crystal_size_mid 0.08
_exptl_crystal_size_min 0.06
_exptl_crystal_thermal_history
; 
The material was crystallised at ambient temperature. A suitable crystal 
was cooled rapidly to 150K for single-crystal X-ray diffraction analysis. 
;
_refine_diff_density_max 0.76
_refine_diff_density_min -0.53
_refine_ls_abs_structure_details 'Flack, 2210 Friedel-pairs'
_refine_ls_abs_structure_Flack 0.03(3)
_refine_ls_extinction_method None
_refine_ls_goodness_of_fit_ref 1.0932
_refine_ls_hydrogen_treatment mixed
_refine_ls_matrix_type full
_refine_ls_number_parameters 291
_refine_ls_number_reflns 4331
_refine_ls_number_restraints 54
_refine_ls_R_factor_all 0.0508
_refine_ls_R_factor_gt 0.0414
_refine_ls_shift/su_max 0.028836
_refine_ls_structure_factor_coef F
_refine_ls_weighting_details
;
 Method, part 1, Chebychev polynomial, (Watkin, 1994, Prince, 1982) 
 [weight] = 1.0/[A~0~*T~0~(x)+A~1~*T~1~(x) ... +A~n-1~]*T~n-1~(x)] 
 where A~i~ are the Chebychev coefficients listed below and x= Fcalc/Fmax 
 Method = Robust Weighting (Prince, 1982) 
 W = [weight] * [1-(deltaF/6*sigmaF)^2^]^2^ 
 A~i~ are: 
 0.636 0.349 0.339 
;
_refine_ls_weighting_scheme calc
_refine_ls_wR_factor_all 0.0574
_refine_ls_wR_factor_gt 0.0487
_refine_ls_wR_factor_ref 0.0487
_reflns_limit_h_max 11
_reflns_limit_h_min -11
_reflns_limit_k_max 18
_reflns_limit_k_min 0
_reflns_limit_l_max 24
_reflns_limit_l_min 0
_reflns_number_gt 4331
_reflns_number_total 5087
_reflns_threshold_expression I>3.00u(I)
_cod_data_source_file om0606136si20060707_074336.cif
_cod_data_source_block Compound_8
_cod_depositor_comments
;
The following automatic conversions were performed:

'_symmetry_cell_setting' value 'Orthorhombic' changed to
'orthorhombic' according to
/home/saulius/struct/CIF-dictionaries/cif_core.dic dictionary named
'cif_core.dic' version 2.4.1 from 2010-06-29.

Automatic conversion script
Id: cif_fix_values 1715 2011-07-08 13:25:40Z adriana 
;
_cod_original_sg_symbol_H-M 'P 21 21 21 '
_cod_original_formula_sum ' C19 H30 F6 N4 Ti '
_cod_database_code 4074399

loop_
_symmetry_equiv_pos_as_xyz
x,y,z
x+1/2,-y+1/2,-z
-x,y+1/2,-z+1/2
-x+1/2,-y,z+1/2

loop_
_atom_site_label
_atom_site_type_symbol
_atom_site_fract_x
_atom_site_fract_y
_atom_site_fract_z
_atom_site_U_iso_or_equiv
_atom_site_occupancy
_atom_site_adp_type
_atom_site_refinement_flags_posn
_atom_site_refinement_flags_occupancy
_atom_site_disorder_assembly
_atom_site_disorder_group
Ti1 Ti 0.16975(4) 0.49226(3) 0.51609(2) 0.0239 1.0000 Uani D . . .
N1 N 0.1493(3) 0.57308(16) 0.58727(12) 0.0315 1.0000 Uani . . . .
C3 C 0.0977(3) 0.63297(18) 0.63985(13) 0.0259 1.0000 Uani . . . .
C4 C 0.1855(3) 0.71178(17) 0.66378(13) 0.0279 1.0000 Uani . . . .
C5 C 0.1269(3) 0.77284(17) 0.71616(14) 0.0264 1.0000 Uani . . . .
C6 C -0.0202(3) 0.75838(18) 0.74672(14) 0.0265 1.0000 Uani . . . .
C7 C -0.1073(3) 0.68042(17) 0.72396(13) 0.0251 1.0000 Uani . . . .
C8 C -0.0508(3) 0.61863(18) 0.67191(13) 0.0258 1.0000 Uani . . . .
C9 C 0.2173(3) 0.85838(19) 0.73753(15) 0.0326 1.0000 Uani . . . .
F1 F 0.2051(3) 0.87840(16) 0.80773(11) 0.0650 1.0000 Uani . . . .
F2 F 0.3694(3) 0.8509(2) 0.72721(18) 0.0868 1.0000 Uani . . . .
F3 F 0.1676(4) 0.93553(15) 0.70501(17) 0.0987 1.0000 Uani . . . .
C10 C -0.2629(3) 0.66328(19) 0.75816(14) 0.0279 1.0000 Uani . . . .
F4 F -0.3495(2) 0.59916(15) 0.72336(10) 0.0511 1.0000 Uani . . . .
F5 F -0.3484(2) 0.74302(13) 0.76282(11) 0.0516 1.0000 Uani . . . .
F6 F -0.2499(2) 0.63126(14) 0.82619(9) 0.0424 1.0000 Uani . . . .
C1 C 0.1687(6) 0.3612(2) 0.57813(19) 0.0568 1.0000 Uani D . . .
C2 C -0.0747(3) 0.4931(3) 0.4845(2) 0.0576 1.0000 Uani D . . .
N2 N 0.2299(3) 0.40454(16) 0.40795(12) 0.0308 1.0000 Uani D . . .
N3 N 0.2318(3) 0.60412(16) 0.42909(13) 0.0373 1.0000 Uani D . . .
N4 N 0.4396(2) 0.48923(17) 0.50963(12) 0.0325 1.0000 Uani D . . .
C11 C 0.1760(5) 0.4674(2) 0.3473(2) 0.0345(9) 0.724(8) Uiso D P 1 1
C12 C 0.2476(7) 0.5670(3) 0.3547(2) 0.0351(11) 0.724(8) Uiso D P 1 1
C13 C 0.3741(5) 0.6479(3) 0.4552(2) 0.0370(10) 0.724(8) Uiso D P 1 1
C14 C 0.4989(5) 0.5729(3) 0.4649(2) 0.0334(10) 0.724(8) Uiso D P 1 1
C15 C 0.4800(5) 0.3971(3) 0.4729(2) 0.0325(10) 0.724(8) Uiso D P 1 1
C16 C 0.3982(4) 0.3850(3) 0.4009(2) 0.0311(9) 0.724(8) Uiso D P 1 1
C21 C 0.2743(16) 0.4661(8) 0.3480(6) 0.055(4) 0.276(8) Uiso D P 1 2
C22 C 0.1993(17) 0.5607(8) 0.3559(6) 0.040(3) 0.276(8) Uiso D P 1 2
C23 C 0.4158(14) 0.6225(10) 0.4367(7) 0.052(3) 0.276(8) Uiso D P 1 2
C24 C 0.4901(15) 0.5861(8) 0.5027(8) 0.052(3) 0.276(8) Uiso D P 1 2
C25 C 0.5071(11) 0.4218(7) 0.4623(5) 0.022(2) 0.276(8) Uiso D P 1 2
C26 C 0.3847(11) 0.3540(7) 0.4314(6) 0.034(3) 0.276(8) Uiso D P 1 2
C17 C 0.1346(5) 0.3180(3) 0.4010(2) 0.0579 1.0000 Uani . . . .
C18 C 0.1128(6) 0.6812(3) 0.4318(2) 0.0689 1.0000 Uani . . . .
C19 C 0.5055(4) 0.4881(4) 0.58192(18) 0.0642 1.0000 Uani . . . .
H1 H 0.216(4) 0.3084(16) 0.5503(14) 0.074(14) 1.0000 Uiso D . . .
H2 H 0.055(2) 0.347(2) 0.5877(18) 0.095(17) 1.0000 Uiso D . . .
H3 H 0.228(4) 0.373(2) 0.6249(13) 0.090(17) 1.0000 Uiso D . . .
H4 H -0.082(3) 0.481(3) 0.4316(12) 0.16(3) 1.0000 Uiso D . . .
H5 H -0.119(3) 0.5575(17) 0.497(2) 0.13(2) 1.0000 Uiso D . . .
H6 H -0.127(3) 0.441(2) 0.5135(19) 0.091(16) 1.0000 Uiso D . . .
H61 H 0.2913 0.7238 0.6428 0.0335 1.0000 Uiso . . . .
H41 H -0.0622 0.8029 0.7841 0.0318 1.0000 Uiso . . . .
H81 H -0.1158 0.5631 0.6568 0.0310 1.0000 Uiso . . . .
H111 H 0.0595 0.4725 0.3488 0.0414 0.7237 Uiso . . 1 1
H112 H 0.2091 0.4391 0.3002 0.0414 0.7237 Uiso . . 1 1
H121 H 0.3610 0.5639 0.3419 0.0421 0.7237 Uiso . . 1 1
H122 H 0.1928 0.6110 0.3206 0.0421 0.7237 Uiso . . 1 1
H131 H 0.3533 0.6795 0.5026 0.0444 0.7237 Uiso . . 1 1
H132 H 0.4108 0.6962 0.4195 0.0444 0.7237 Uiso . . 1 1
H141 H 0.5907 0.6018 0.4901 0.0401 0.7237 Uiso . . 1 1
H142 H 0.5317 0.5493 0.4163 0.0401 0.7237 Uiso . . 1 1
H151 H 0.5955 0.3951 0.4647 0.0390 0.7237 Uiso . . 1 1
H152 H 0.4489 0.3436 0.5053 0.0390 0.7237 Uiso . . 1 1
H161 H 0.4445 0.4301 0.3651 0.0374 0.7237 Uiso . . 1 1
H162 H 0.4130 0.3185 0.3836 0.0374 0.7237 Uiso . . 1 1
H211 H 0.3904 0.4739 0.3475 0.0658 0.2763 Uiso . . 1 2
H212 H 0.2397 0.4367 0.3015 0.0658 0.2763 Uiso . . 1 2
H221 H 0.2408 0.6039 0.3176 0.0476 0.2763 Uiso . . 1 2
H222 H 0.0838 0.5535 0.3498 0.0476 0.2763 Uiso . . 1 2
H231 H 0.4334 0.6925 0.4351 0.0627 0.2763 Uiso . . 1 2
H232 H 0.4685 0.5920 0.3944 0.0627 0.2763 Uiso . . 1 2
H241 H 0.4558 0.6238 0.5456 0.0622 0.2763 Uiso . . 1 2
H242 H 0.6064 0.5892 0.4983 0.0622 0.2763 Uiso . . 1 2
H251 H 0.5869 0.3842 0.4895 0.0266 0.2763 Uiso . . 1 2
H252 H 0.5589 0.4560 0.4215 0.0266 0.2763 Uiso . . 1 2
H261 H 0.3589 0.3057 0.4691 0.0411 0.2763 Uiso . . 1 2
H262 H 0.4304 0.3216 0.3882 0.0411 0.2763 Uiso . . 1 2
H171 H 0.1636 0.2841 0.3555 0.0694 1.0000 Uiso . . . .
H172 H 0.1541 0.2757 0.4434 0.0694 1.0000 Uiso . . . .
H173 H 0.0214 0.3356 0.3993 0.0694 1.0000 Uiso . . . .
H181 H 0.1379 0.7302 0.3945 0.0827 1.0000 Uiso . . . .
H182 H 0.1136 0.7111 0.4809 0.0827 1.0000 Uiso . . . .
H183 H 0.0070 0.6541 0.4220 0.0827 1.0000 Uiso . . . .
H191 H 0.6221 0.4868 0.5787 0.0770 1.0000 Uiso . . . .
H192 H 0.4717 0.5462 0.6086 0.0770 1.0000 Uiso . . . .
H193 H 0.4681 0.4305 0.6082 0.0770 1.0000 Uiso . . . .

loop_
_atom_site_aniso_label
_atom_site_aniso_U_11
_atom_site_aniso_U_22
_atom_site_aniso_U_33
_atom_site_aniso_U_23
_atom_site_aniso_U_13
_atom_site_aniso_U_12
Ti1 0.02042(17) 0.02826(19) 0.02289(18) -0.00414(17) 0.00573(15) -0.00256(17)
N1 0.0283(11) 0.0360(11) 0.0300(10) -0.0065(8) 0.0089(9) 0.0016(9)
C3 0.0279(12) 0.0292(12) 0.0205(11) -0.0008(9) 0.0036(9) 0.0015(9)
C4 0.0248(11) 0.0304(11) 0.0286(11) -0.0006(9) 0.0061(10) 0.0015(10)
C5 0.0290(12) 0.0250(11) 0.0253(11) -0.0006(9) -0.0006(9) 0.0012(9)
C6 0.0305(14) 0.0277(11) 0.0213(11) -0.0015(9) 0.0040(9) 0.0016(10)
C7 0.0226(11) 0.0292(12) 0.0235(11) 0.0028(9) 0.0025(9) 0.0020(9)
C8 0.0271(12) 0.0278(11) 0.0225(11) -0.0005(9) 0.0025(9) -0.0013(9)
C9 0.0336(14) 0.0332(12) 0.0310(13) -0.0045(10) -0.0030(10) 0.0007(10)
F1 0.0869(16) 0.0623(12) 0.0457(11) -0.0205(9) 0.0001(10) -0.0281(12)
F2 0.0380(11) 0.0831(17) 0.139(2) -0.0617(17) 0.0217(13) -0.0228(11)
F3 0.139(2) 0.0380(10) 0.119(2) 0.0306(12) -0.089(2) -0.0336(15)
C10 0.0269(13) 0.0326(13) 0.0242(12) -0.0005(10) 0.0055(9) 0.0016(10)
F4 0.0325(9) 0.0727(12) 0.0480(10) -0.0179(9) 0.0076(8) -0.0146(8)
F5 0.0379(9) 0.0473(10) 0.0698(13) 0.0167(9) 0.0244(9) 0.0175(8)
F6 0.0405(9) 0.0563(11) 0.0304(8) 0.0110(7) 0.0097(7) 0.0010(8)
C1 0.082(3) 0.0463(17) 0.0419(17) 0.0102(13) 0.0166(19) -0.0086(19)
C2 0.0209(11) 0.094(3) 0.0582(19) -0.025(2) 0.0005(12) 0.0013(16)
N2 0.0283(11) 0.0346(11) 0.0297(11) -0.0093(9) 0.0026(9) -0.0004(9)
N3 0.0480(14) 0.0308(11) 0.0332(12) 0.0036(9) 0.0010(11) 0.0061(10)
N4 0.0236(8) 0.0381(11) 0.0356(11) -0.0061(11) -0.0004(8) 0.0037(9)
C17 0.058(2) 0.0525(19) 0.063(2) -0.0312(17) 0.0036(17) -0.0162(16)
C18 0.099(3) 0.0459(19) 0.062(2) 0.0134(17) 0.009(2) 0.033(2)
C19 0.0340(14) 0.119(3) 0.0394(16) -0.024(2) -0.0118(12) 0.015(2)

loop_
_atom_type_symbol
_atom_type_scat_dispersion_real
_atom_type_scat_dispersion_imag
_atom_type_scat_Cromer_Mann_a1
_atom_type_scat_Cromer_Mann_b1
_atom_type_scat_Cromer_Mann_a2
_atom_type_scat_Cromer_Mann_b2
_atom_type_scat_Cromer_Mann_a3
_atom_type_scat_Cromer_Mann_b3
_atom_type_scat_Cromer_Mann_a4
_atom_type_scat_Cromer_Mann_b4
_atom_type_scat_Cromer_Mann_c
_atom_type_scat_source
'C   ' 0.0033 0.0016 2.3100 20.8439 1.0200 10.2075 1.5886 0.5687 0.8650 51.6512 0.2156 International_Tables_Vol_IV_Table_2.2B
'H   ' 0.0000 0.0000 0.4930 10.5109 0.3229 26.1257 0.1402 3.1424 0.0408 57.7998 0.0030 International_Tables_Vol_IV_Table_2.2B
'F   ' 0.0171 0.0103 3.5392 10.2825 2.6412 4.2944 1.5170 0.2615 1.0243 26.1476 0.2776 International_Tables_Vol_IV_Table_2.2B
'N   ' 0.0061 0.0033 12.2126 0.0057 3.1322 9.8933 2.0125 28.9975 1.1663 0.5826 -11.5290 International_Tables_Vol_IV_Table_2.2B
'Ti  ' 0.2776 0.4457 9.7595 7.8508 7.3558 0.5000 1.6991 35.6338 1.9021 116.1050 1.2807 International_Tables_Vol_IV_Table_2.2B

loop_
_geom_angle_atom_site_label_1
_geom_angle_atom_site_label_2
_geom_angle_atom_site_label_3
_geom_angle
_geom_angle_publ_flag
N1 Ti1 C1 98.97(12) yes
N1 Ti1 C2 95.89(13) yes
C1 Ti1 C2 98.22(18) yes
N1 Ti1 N2 168.81(9) yes
C1 Ti1 N2 90.16(11) yes
C2 Ti1 N2 89.14(11) yes
N1 Ti1 N3 95.87(10) yes
C1 Ti1 N3 161.17(12) yes
C2 Ti1 N3 91.70(14) yes
N2 Ti1 N3 73.95(8) yes
N1 Ti1 N4 98.68(9) yes
C1 Ti1 N4 90.90(14) yes
C2 Ti1 N4 161.39(12) yes
N2 Ti1 N4 74.57(8) yes
N3 Ti1 N4 75.38(9) yes
Ti1 N1 C3 166.8(2) yes
N1 C3 C4 122.6(2) yes
N1 C3 C8 120.1(2) yes
C4 C3 C8 117.3(2) yes
C3 C4 C5 120.9(2) yes
C3 C4 H61 119.5 no
C5 C4 H61 119.5 no
C4 C5 C6 121.2(2) yes
C4 C5 C9 120.0(2) yes
C6 C5 C9 118.7(2) yes
C5 C6 C7 118.4(2) yes
C5 C6 H41 120.8 no
C7 C6 H41 120.8 no
C6 C7 C8 121.3(2) yes
C6 C7 C10 118.4(2) yes
C8 C7 C10 120.2(2) yes
C3 C8 C7 120.9(2) yes
C3 C8 H81 119.5 no
C7 C8 H81 119.5 no
C5 C9 F1 113.0(2) yes
C5 C9 F2 114.2(2) yes
F1 C9 F2 103.6(3) yes
C5 C9 F3 112.5(2) yes
F1 C9 F3 104.2(3) yes
F2 C9 F3 108.6(3) yes
C7 C10 F4 113.6(2) yes
C7 C10 F5 112.1(2) yes
F4 C10 F5 107.2(2) yes
C7 C10 F6 112.2(2) yes
F4 C10 F6 105.7(2) yes
F5 C10 F6 105.5(2) yes
Ti1 C1 H1 111.2(15) no
Ti1 C1 H2 105.2(16) no
H1 C1 H2 110.0(17) no
Ti1 C1 H3 108.1(16) no
H1 C1 H3 110.9(16) no
H2 C1 H3 111.2(17) no
Ti1 C2 H4 108.9(17) no
Ti1 C2 H5 107.8(17) no
H4 C2 H5 110.7(17) no
Ti1 C2 H6 106.2(16) no
H4 C2 H6 111.4(17) no
H5 C2 H6 111.5(17) no
Ti1 N2 C11 104.55(18) yes
Ti1 N2 C16 112.25(19) yes
C11 N2 C16 110.2(3) yes
Ti1 N2 C17 112.34(19) yes
C11 N2 C17 104.7(3) yes
C16 N2 C17 112.3(3) yes
Ti1 N2 C21 112.4(5) yes
Ti1 N2 C26 100.7(4) yes
C21 N2 C26 105.2(6) yes
Ti1 N2 C17 112.34(19) yes
C21 N2 C17 124.7(6) yes
C26 N2 C17 96.6(4) yes
Ti1 N3 C12 115.3(2) yes
Ti1 N3 C13 104.5(2) yes
C12 N3 C13 112.7(3) yes
Ti1 N3 C18 108.4(2) yes
C12 N3 C18 110.6(3) yes
C13 N3 C18 104.6(3) yes
Ti1 N3 C22 107.7(5) yes
Ti1 N3 C23 105.9(5) yes
C22 N3 C23 109.0(8) yes
Ti1 N3 C18 108.4(2) yes
C22 N3 C18 101.5(5) yes
C23 N3 C18 123.4(6) yes
Ti1 N4 C14 110.20(19) yes
Ti1 N4 C15 105.6(2) yes
C14 N4 C15 110.2(3) yes
Ti1 N4 C19 109.90(17) yes
C14 N4 C19 112.2(3) yes
C15 N4 C19 108.4(3) yes
Ti1 N4 C24 106.7(5) yes
Ti1 N4 C25 116.9(4) yes
C24 N4 C25 117.4(7) yes
Ti1 N4 C19 109.90(17) yes
C24 N4 C19 88.6(6) yes
C25 N4 C19 113.8(4) yes
N2 C11 C12 110.6(3) yes
N2 C11 H111 109.2 no
C12 C11 H111 109.2 no
N2 C11 H112 109.2 no
C12 C11 H112 109.2 no
H111 C11 H112 109.5 no
C11 C12 N3 111.6(3) yes
C11 C12 H121 108.9 no
N3 C12 H121 108.9 no
C11 C12 H122 108.9 no
N3 C12 H122 108.9 no
H121 C12 H122 109.5 no
N3 C13 C14 109.5(3) yes
N3 C13 H131 109.5 no
C14 C13 H131 109.5 no
N3 C13 H132 109.5 no
C14 C13 H132 109.5 no
H131 C13 H132 109.5 no
N4 C14 C13 111.7(3) yes
N4 C14 H141 108.9 no
C13 C14 H141 108.9 no
N4 C14 H142 108.9 no
C13 C14 H142 108.9 no
H141 C14 H142 109.5 no
N4 C15 C16 112.7(3) yes
N4 C15 H151 108.7 no
C16 C15 H151 108.6 no
N4 C15 H152 108.6 no
C16 C15 H152 108.6 no
H151 C15 H152 109.5 no
C15 C16 N2 110.7(3) yes
C15 C16 H161 109.2 no
N2 C16 H161 109.2 no
C15 C16 H162 109.2 no
N2 C16 H162 109.2 no
H161 C16 H162 109.5 no
N2 C21 C22 110.3(9) yes
N2 C21 H211 109.3 no
C22 C21 H211 109.3 no
N2 C21 H212 109.3 no
C22 C21 H212 109.3 no
H211 C21 H212 109.5 no
N3 C22 C21 111.8(8) yes
N3 C22 H221 108.9 no
C21 C22 H221 108.9 no
N3 C22 H222 108.9 no
C21 C22 H222 108.9 no
H221 C22 H222 109.5 no
N3 C23 C24 116.2(9) yes
N3 C23 H231 107.8 no
C24 C23 H231 107.8 no
N3 C23 H232 107.8 no
C24 C23 H232 107.8 no
H231 C23 H232 109.5 no
C23 C24 N4 106.0(9) yes
C23 C24 H241 110.3 no
N4 C24 H241 110.3 no
C23 C24 H242 110.3 no
N4 C24 H242 110.3 no
H241 C24 H242 109.5 no
N4 C25 C26 111.8(7) yes
N4 C25 H251 108.9 no
C26 C25 H251 108.9 no
N4 C25 H252 108.9 no
C26 C25 H252 108.9 no
H251 C25 H252 109.5 no
C25 C26 N2 113.4(7) yes
C25 C26 H261 108.5 no
N2 C26 H261 108.5 no
C25 C26 H262 108.5 no
N2 C26 H262 108.5 no
H261 C26 H262 109.5 no
N2 C17 H171 109.5 no
N2 C17 H172 109.5 no
H171 C17 H172 109.5 no
N2 C17 H173 109.5 no
H171 C17 H173 109.5 no
H172 C17 H173 109.5 no
N3 C18 H181 109.5 no
N3 C18 H182 109.5 no
H181 C18 H182 109.5 no
N3 C18 H183 109.5 no
H181 C18 H183 109.5 no
H182 C18 H183 109.5 no
N4 C19 H191 109.5 no
N4 C19 H192 109.5 no
H191 C19 H192 109.5 no
N4 C19 H193 109.5 no
H191 C19 H193 109.5 no
H192 C19 H193 109.5 no

loop_
_geom_bond_atom_site_label_1
_geom_bond_atom_site_label_2
_geom_bond_distance
_geom_bond_publ_flag
Ti1 N1 1.751(2) yes
Ti1 C1 2.176(3) yes
Ti1 C2 2.172(3) yes
Ti1 N2 2.409(2) yes
Ti1 N3 2.316(2) yes
Ti1 N4 2.312(2) yes
N1 C3 1.362(3) yes
C3 C4 1.413(3) yes
C3 C8 1.417(3) yes
C4 C5 1.391(3) yes
C4 H61 1.000 no
C5 C6 1.395(4) yes
C5 C9 1.487(4) yes
C6 C7 1.394(4) yes
C6 H41 1.000 no
C7 C8 1.386(3) yes
C7 C10 1.494(3) yes
C8 H81 1.000 no
C9 F1 1.334(3) yes
C9 F2 1.320(4) yes
C9 F3 1.315(4) yes
C10 F4 1.335(3) yes
C10 F5 1.344(3) yes
C10 F6 1.342(3) yes
C1 H1 0.993(19) no
C1 H2 1.006(19) no
C1 H3 1.014(19) no
C2 H4 1.00(2) no
C2 H5 1.008(19) no
C2 H6 1.011(19) no
N2 C11 1.502(4) yes
N2 C16 1.471(4) yes
N2 C17 1.474(4) yes
N2 C21 1.460(11) yes
N2 C26 1.566(9) yes
N2 C17 1.474(4) yes
N3 C12 1.480(5) yes
N3 C13 1.449(5) yes
N3 C18 1.491(4) yes
N3 C22 1.513(11) yes
N3 C23 1.602(12) yes
N3 C18 1.491(4) yes
N4 C14 1.528(4) yes
N4 C15 1.507(5) yes
N4 C19 1.452(4) yes
N4 C24 1.439(11) yes
N4 C25 1.417(8) yes
N4 C19 1.452(4) yes
C11 C12 1.539(6) yes
C11 H111 1.000 no
C11 H112 1.000 no
C12 H121 1.000 no
C12 H122 1.000 no
C13 C14 1.514(6) yes
C13 H131 1.000 no
C13 H132 1.000 no
C14 H141 1.000 no
C14 H142 1.000 no
C15 C16 1.515(5) yes
C15 H151 1.000 no
C15 H152 1.000 no
C16 H161 1.000 no
C16 H162 1.000 no
C21 C22 1.488(13) yes
C21 H211 1.000 no
C21 H212 1.000 no
C22 H221 1.000 no
C22 H222 1.000 no
C23 C24 1.470(14) yes
C23 H231 1.000 no
C23 H232 1.000 no
C24 H241 1.000 no
C24 H242 1.000 no
C25 C26 1.529(12) yes
C25 H251 1.000 no
C25 H252 1.000 no
C26 H261 1.000 no
C26 H262 1.000 no
C17 H171 1.000 no
C17 H172 1.000 no
C17 H173 1.000 no
C18 H181 1.000 no
C18 H182 1.000 no
C18 H183 1.000 no
C19 H191 1.000 no
C19 H192 1.000 no
C19 H193 1.000 no
